data_1521238
loop_
_publ_author_name
'Jeitschko, W.'
'Rodewald, U.C.'
'Heumannskaemper, D.H.'
'Schriewer-Poettgen, M.S.'

_publ_section_title
;
 Preparation, crystal structures, and properties of rhenates with multiple
 Re - Re bonds: Ln2 Re O5 (Ln = Sm, Eu, Gd), Ln3 Re2 O9 (Ln= Pr, Nd, Sm),
 and Ln4 Re6 O19 (Ln = La - Nd)
;
_journal_name_full 'Journal of Solid State Chemistry'
_journal_page_first 218
_journal_page_last 228
_journal_volume 147
_journal_year 1999
_chemical_formula_sum 'O9 Re2 Sm3'
_chemical_name_systematic 'Sm3 (Re2 O9)'
_space_group_IT_number 2
_symmetry_space_group_name_Hall '-P 1'
_symmetry_space_group_name_H-M 'P -1'
_cell_angle_alpha 76.57
_cell_angle_beta 75.56
_cell_angle_gamma 68.66
_cell_formula_units_Z 2
_cell_length_a 5.518
_cell_length_b 6.788
_cell_length_c 10.867
_cell_volume 362.605
_citation_journal_id_ASTM JSSCBI
_cod_data_source_file Jeitschko_JSSCBI_1999_296.cif
_cod_data_source_block O9Re2Sm3
_cod_original_cell_volume 362.6054
_cod_database_code 1521238

loop_
_symmetry_equiv_pos_as_xyz
x,y,z
-x,-y,-z

loop_
_atom_site_label
_atom_site_type_symbol
_atom_site_fract_x
_atom_site_fract_y
_atom_site_fract_z
_atom_site_occupancy
_atom_site_U_iso_or_equiv
O9 O-2 0.8673 0.1881 0.0608 1 0.0
O7 O-2 0.5951 0.1904 0.4054 1 0.0
O4 O-2 0.2875 0.4212 0.5811 1 0.0
Re1 Re+5 0.34576 0.12607 0.56895 1 0.0
Re2 Re+4 0.51563 0.38486 0.09296 1 0.0
Sm3 Sm+3 0.29607 0.60352 0.37151 1 0.0
Sm2 Sm+3 0.22402 0.16144 0.8832 1 0.0
O2 O-2 0.0759 0.2111 0.4738 1 0.0
O8 O-2 0.6523 0.5241 0.1823 1 0.0
O1 O-2 0.0587 0.1144 0.7203 1 0.0
O6 O-2 0.5851 0.0714 0.6894 1 0.0
O3 O-2 0.1808 0.4993 0.1973 1 0.0
O5 O-2 0.3886 0.1721 0.0702 1 0.0
Sm1 Sm+3 0.01037 0.21233 0.26936 1 0.0
